data_9000367
loop_
_publ_author_name
'Pillars, W. W.'
'Peacor, D. R.'

_publ_section_title
;
 The crystal structure of beta eucryptite as a function of temperature
 T = 23C
;
_journal_name_full 'American Mineralogist'
_journal_page_first 681
_journal_page_last 690
_journal_volume 58
_journal_year 1973
_chemical_formula_sum 'Al Li O4 Si'
_chemical_name_mineral Eucryptite
_space_group_IT_number 181
_symmetry_space_group_name_Hall 'P 64 2 (0 0 2)'
_symmetry_space_group_name_H-M 'P 64 2 2'
_cell_angle_alpha 90
_cell_angle_beta 90
_cell_angle_gamma 120
_cell_length_a 10.497
_cell_length_b 10.497
_cell_length_c 11.200
_cell_formula_units_Z 12
_cell_volume 1068.757
_database_code_amcsd 0000376
_diffrn_ambient_temperature 296.15
_exptl_crystal_density_diffrn 2.349
_cod_original_formula_sum 'Si Al Li O4'
_cod_database_code 9000367

loop_
_space_group_symop_operation_xyz
x,y,z
x,x-y,2/3-z
x-y,x,2/3+z
y,x,1/3-z
-y,x-y,1/3+z
-x+y,y,-z
-x,-y,z
-x,-x+y,2/3-z
-x+y,-x,2/3+z
-y,-x,1/3-z
y,-x+y,1/3+z
x-y,-y,-z

loop_
_atom_site_label
_atom_site_fract_x
_atom_site_fract_y
_atom_site_fract_z
_atom_site_U_iso_or_equiv
Si1 0.24860 0.00000 0.00000 0.00304
Si2 0.24770 0.49540 0.00000 0.00431
Al1 0.25200 0.00000 0.50000 0.00266
Al2 0.25060 0.50120 0.50000 0.00304
Li1 0.00000 0.00000 0.50000 0.03800
Li2 0.50000 0.00000 0.00000 0.04559
Li3 0.50000 0.00000 0.32400 0.01013
O1 0.08530 0.19420 0.24280 0.00557
O2 0.60230 0.70080 0.26510 0.00671
O3 0.11010 0.70990 0.25970 0.01343
O4 0.59020 0.20110 0.24940 0.00836

loop_
_cod_related_entry_id
_cod_related_entry_database
_cod_related_entry_code
1 AMCSD 0000376
